data_7029848
loop_
_publ_author_name
'Albertin, Gabriele'
'Antoniutti, Stefano'
'Caia, Alfonso'
'Castro, Jes\'us'

_publ_section_title
;
 Preparation and reactivity towards hydrazines of bis(cyanamide) and
 bis(cyanoguanidine) complexes of the iron triad.
;
_journal_issue 19
_journal_name_full 'Dalton transactions (Cambridge, England : 2003)'
_journal_page_first 7314
_journal_page_last 7323
_journal_paper_doi 10.1039/c4dt00394b
_journal_volume 43
_journal_year 2014
_chemical_formula_sum 'C75 H110 B2 N6 O12 Os P4'
_chemical_formula_weight 1623.39
_chemical_name_systematic
; 
 ? 
;
_space_group_IT_number 19
_symmetry_cell_setting orthorhombic
_symmetry_space_group_name_Hall 'P 2ac 2ab'
_symmetry_space_group_name_H-M 'P 21 21 21'
_atom_sites_solution_hydrogens geom
_atom_sites_solution_primary direct
_atom_sites_solution_secondary difmap
_audit_creation_method SHELXL-97
_cell_angle_alpha 90.00
_cell_angle_beta 90.00
_cell_angle_gamma 90.00
_cell_formula_units_Z 4
_cell_length_a 17.0333(13)
_cell_length_b 20.4889(16)
_cell_length_c 24.4972(19)
_cell_measurement_reflns_used 5210
_cell_measurement_temperature 293(2)
_cell_measurement_theta_max 19.14
_cell_measurement_theta_min 2.15
_cell_volume 8549.4(11)
_computing_cell_refinement 'Bruker SAINT'
_computing_data_collection 'Bruker SMART'
_computing_data_reduction 'Bruker SAINT'
_computing_molecular_graphics 'Ortep-3 for Windows (Farrugia, 1997)'
_computing_publication_material 'SHELXL-97 (Sheldrick, 1997)'
_computing_structure_refinement 'SHELXL-97 (Sheldrick, 1997)'
_computing_structure_solution 'SHELXS-97 (Sheldrick, 1990)'
_diffrn_ambient_temperature 293(2)
_diffrn_measured_fraction_theta_full 0.994
_diffrn_measured_fraction_theta_max 0.994
_diffrn_measurement_device_type 'Bruker SMART 1000 CCD'
_diffrn_measurement_method '\f and \w scans'
_diffrn_radiation_monochromator graphite
_diffrn_radiation_source 'fine-focus sealed tube'
_diffrn_radiation_type MoK\a
_diffrn_radiation_wavelength 0.71073
_diffrn_reflns_av_R_equivalents 0.0964
_diffrn_reflns_av_unetI/netI 0.1461
_diffrn_reflns_limit_h_max 21
_diffrn_reflns_limit_h_min -22
_diffrn_reflns_limit_k_max 27
_diffrn_reflns_limit_k_min -27
_diffrn_reflns_limit_l_max 18
_diffrn_reflns_limit_l_min -31
_diffrn_reflns_number 57250
_diffrn_reflns_theta_full 28.04
_diffrn_reflns_theta_max 28.04
_diffrn_reflns_theta_min 1.30
_exptl_absorpt_coefficient_mu 1.623
_exptl_absorpt_correction_T_max 0.7456
_exptl_absorpt_correction_T_min 0.6536
_exptl_absorpt_correction_type multi-scan
_exptl_absorpt_process_details 'SADABS v.2008/1; (Sheldrick 1996)'
_exptl_crystal_colour colourless
_exptl_crystal_density_diffrn 1.261
_exptl_crystal_density_method 'not measured'
_exptl_crystal_description prism
_exptl_crystal_F_000 3376
_exptl_crystal_size_max 0.36
_exptl_crystal_size_mid 0.15
_exptl_crystal_size_min 0.14
_refine_diff_density_max 1.288
_refine_diff_density_min -1.396
_refine_diff_density_rms 0.095
_refine_ls_abs_structure_details 'Flack H D (1983), Acta Cryst. A39, 876-881'
_refine_ls_abs_structure_Flack -0.016(7)
_refine_ls_extinction_method none
_refine_ls_goodness_of_fit_ref 0.954
_refine_ls_hydrogen_treatment constr
_refine_ls_matrix_type full
_refine_ls_number_parameters 914
_refine_ls_number_reflns 20361
_refine_ls_number_restraints 0
_refine_ls_restrained_S_all 0.954
_refine_ls_R_factor_all 0.1590
_refine_ls_R_factor_gt 0.0509
_refine_ls_shift/su_max 0.001
_refine_ls_shift/su_mean 0.000
_refine_ls_structure_factor_coef Fsqd
_refine_ls_weighting_details 'calc w=1/[\s^2^(Fo^2^)+(0.0402P)^2^+0.0000P] where P=(Fo^2^+2Fc^2^)/3'
_refine_ls_weighting_scheme calc
_refine_ls_wR_factor_gt 0.0870
_refine_ls_wR_factor_ref 0.1185
_reflns_number_gt 9855
_reflns_number_total 20361
_reflns_threshold_expression >2sigma(I)
_cod_data_source_file c4dt00394b1.cif
_cod_data_source_block 12b
_cod_depositor_comments
;
The following automatic conversions were performed:

'_symmetry_cell_setting' value 'Orthorhombic' changed to
'orthorhombic' according to
/usr/data/users/saulius/crontab/automatic-downloads/rss-feeds/RSC/lib/dictionaries/cif_core.dic
dictionary named 'cif_core.dic' version 2.4.2 from 2011-04-26.

Automatic conversion script
Id: cif_fix_values 2281 2013-09-26 08:29:07Z andrius 

 Adding full bibliography for
 ./tmp-cod-update-bibliographies-12899/cifs/7029848.cif.
;
_cod_original_sg_symbol_H-M 'P2(1)2(1)2(1) '
_cod_database_code 7029848

loop_
_symmetry_equiv_pos_as_xyz
'x, y, z'
'-x+1/2, -y, z+1/2'
'-x, y+1/2, -z+1/2'
'x+1/2, -y+1/2, -z'

loop_
_atom_site_label
_atom_site_type_symbol
_atom_site_fract_x
_atom_site_fract_y
_atom_site_fract_z
_atom_site_U_iso_or_equiv
_atom_site_adp_type
_atom_site_occupancy
_atom_site_symmetry_multiplicity
_atom_site_calc_flag
_atom_site_refinement_flags
Os Os 0.240985(12) 0.209904(11) 0.250481(15) 0.04098(8) Uani 1 1 d .
N1 N 0.3632(3) 0.2206(2) 0.2285(2) 0.0479(16) Uani 1 1 d .
H1A H 0.3923 0.1929 0.2487 0.057 Uiso 1 1 calc R
H1B H 0.3695 0.2097 0.1931 0.057 Uiso 1 1 calc R
N2 N 0.3907(3) 0.2857(3) 0.2367(2) 0.0526(19) Uani 1 1 d .
C1 C 0.3364(4) 0.3298(3) 0.2551(4) 0.0542(19) Uani 1 1 d .
N3 N 0.2659(3) 0.3092(2) 0.2660(2) 0.0476(16) Uani 1 1 d .
H3 H 0.2308 0.3350 0.2789 0.057 Uiso 1 1 calc R
N4 N 0.3626(4) 0.3917(3) 0.2582(4) 0.074(2) Uani 1 1 d .
C2 C 0.4705(4) 0.3013(4) 0.2229(4) 0.077(3) Uani 1 1 d .
H2A H 0.4732 0.3455 0.2100 0.116 Uiso 1 1 calc R
H2B H 0.4885 0.2723 0.1948 0.116 Uiso 1 1 calc R
H2C H 0.5031 0.2966 0.2546 0.116 Uiso 1 1 calc R
C4 C 0.3406(6) 0.4318(5) 0.2959(5) 0.090(4) Uani 1 1 d .
N5 N 0.3029(5) 0.4134(4) 0.3422(4) 0.104(3) Uani 1 1 d .
H5A H 0.2944 0.4429 0.3593 0.156 Uiso 1 1 calc R
H5B H 0.3338 0.3865 0.3610 0.156 Uiso 1 1 d R
N6 N 0.3505(5) 0.4970(4) 0.2871(5) 0.155(5) Uani 1 1 d .
H6A H 0.3357 0.5157 0.3113 0.232 Uiso 1 1 calc R
H6B H 0.3999 0.5051 0.2832 0.232 Uiso 1 1 d R
P1 P 0.11489(12) 0.21784(11) 0.27684(9) 0.0546(6) Uani 1 1 d .
O11 O 0.0857(3) 0.1785(3) 0.3281(3) 0.0776(19) Uani 1 1 d .
O12 O 0.0984(3) 0.2912(3) 0.2944(3) 0.0832(18) Uani 1 1 d .
O13 O 0.0514(3) 0.2029(3) 0.2310(2) 0.0663(17) Uani 1 1 d .
C11 C 0.0500(15) 0.1296(11) 0.3327(7) 0.39(2) Uani 1 1 d .
H11A H 0.0857 0.0954 0.3211 0.465 Uiso 1 1 calc R
H11B H 0.0095 0.1318 0.3049 0.465 Uiso 1 1 calc R
C12 C 0.0123(7) 0.1048(6) 0.3795(5) 0.149(5) Uani 1 1 d .
H12A H 0.0464 0.0742 0.3975 0.223 Uiso 1 1 calc R
H12B H -0.0354 0.0832 0.3690 0.223 Uiso 1 1 calc R
H12C H 0.0003 0.1400 0.4040 0.223 Uiso 1 1 calc R
C13 C 0.0567(7) 0.3151(5) 0.3368(5) 0.111(4) Uani 1 1 d .
H13A H 0.0708 0.2914 0.3696 0.133 Uiso 1 1 calc R
H13B H 0.0012 0.3078 0.3300 0.133 Uiso 1 1 calc R
C14 C 0.0699(7) 0.3849(5) 0.3457(5) 0.118(4) Uani 1 1 d .
H14A H 0.1250 0.3927 0.3510 0.178 Uiso 1 1 calc R
H14B H 0.0415 0.3988 0.3774 0.178 Uiso 1 1 calc R
H14C H 0.0521 0.4089 0.3144 0.178 Uiso 1 1 calc R
C15 C -0.0271(5) 0.2250(5) 0.2308(5) 0.130(5) Uani 1 1 d .
H15A H -0.0280 0.2711 0.2217 0.156 Uiso 1 1 calc R
H15B H -0.0491 0.2200 0.2671 0.156 Uiso 1 1 calc R
C16 C -0.0760(6) 0.1892(6) 0.1917(5) 0.143(6) Uani 1 1 d .
H16A H -0.0484 0.1850 0.1577 0.214 Uiso 1 1 calc R
H16B H -0.1241 0.2126 0.1858 0.214 Uiso 1 1 calc R
H16C H -0.0875 0.1466 0.2059 0.214 Uiso 1 1 calc R
P2 P 0.28216(12) 0.19198(10) 0.33979(9) 0.0551(6) Uani 1 1 d .
O21 O 0.2667(5) 0.2536(3) 0.3780(3) 0.095(2) Uani 1 1 d .
O22 O 0.2473(4) 0.1338(3) 0.3735(2) 0.0873(19) Uani 1 1 d .
O23 O 0.3742(3) 0.1823(3) 0.3406(3) 0.085(2) Uani 1 1 d .
C21 C 0.2435(12) 0.2560(6) 0.4321(5) 0.160(6) Uani 1 1 d .
H21A H 0.1906 0.2387 0.4343 0.192 Uiso 1 1 calc R
H21B H 0.2772 0.2269 0.4527 0.192 Uiso 1 1 calc R
C22 C 0.2439(12) 0.3143(7) 0.4571(5) 0.207(8) Uani 1 1 d .
H22A H 0.2033 0.3413 0.4420 0.311 Uiso 1 1 calc R
H22B H 0.2939 0.3349 0.4517 0.311 Uiso 1 1 calc R
H22C H 0.2349 0.3084 0.4955 0.311 Uiso 1 1 calc R
C23 C 0.2745(13) 0.0917(7) 0.4059(7) 0.241(11) Uani 1 1 d .
H23A H 0.3033 0.1161 0.4334 0.289 Uiso 1 1 calc R
H23B H 0.3134 0.0676 0.3853 0.289 Uiso 1 1 calc R
C24 C 0.2316(8) 0.0452(5) 0.4344(4) 0.125(5) Uani 1 1 d .
H24A H 0.1901 0.0662 0.4542 0.187 Uiso 1 1 calc R
H24B H 0.2655 0.0228 0.4595 0.187 Uiso 1 1 calc R
H24C H 0.2096 0.0144 0.4091 0.187 Uiso 1 1 calc R
C25 C 0.4275(7) 0.1956(10) 0.3829(5) 0.194(9) Uani 1 1 d .
H25A H 0.3968 0.2114 0.4136 0.233 Uiso 1 1 calc R
H25B H 0.4497 0.1541 0.3940 0.233 Uiso 1 1 calc R
C26 C 0.4843(8) 0.2348(8) 0.3770(6) 0.188(8) Uani 1 1 d .
H26A H 0.5206 0.2174 0.3508 0.281 Uiso 1 1 calc R
H26B H 0.5105 0.2405 0.4114 0.281 Uiso 1 1 calc R
H26C H 0.4650 0.2761 0.3644 0.281 Uiso 1 1 calc R
P3 P 0.24246(12) 0.10284(9) 0.22650(8) 0.0506(5) Uani 1 1 d .
O31 O 0.2948(3) 0.0604(2) 0.2663(2) 0.0560(16) Uani 1 1 d .
O32 O 0.1675(3) 0.0572(3) 0.2231(3) 0.086(2) Uani 1 1 d .
O33 O 0.2824(3) 0.0975(3) 0.1684(2) 0.0681(16) Uani 1 1 d .
C31 C 0.2973(6) -0.0088(4) 0.2705(5) 0.098(4) Uani 1 1 d .
H31A H 0.2951 -0.0277 0.2342 0.118 Uiso 1 1 calc R
H31B H 0.2516 -0.0238 0.2906 0.118 Uiso 1 1 calc R
C32 C 0.3678(6) -0.0312(4) 0.2979(5) 0.099(4) Uani 1 1 d .
H32A H 0.4124 -0.0237 0.2748 0.149 Uiso 1 1 calc R
H32B H 0.3633 -0.0770 0.3055 0.149 Uiso 1 1 calc R
H32C H 0.3743 -0.0076 0.3314 0.149 Uiso 1 1 calc R
C33 C 0.1087(8) 0.0610(7) 0.1854(6) 0.167(7) Uani 1 1 d .
H33A H 0.1294 0.0470 0.1504 0.200 Uiso 1 1 calc R
H33B H 0.0932 0.1063 0.1817 0.200 Uiso 1 1 calc R
C34 C 0.0407(7) 0.0235(6) 0.1972(7) 0.215(10) Uani 1 1 d .
H34A H 0.0528 -0.0221 0.1937 0.322 Uiso 1 1 calc R
H34B H -0.0004 0.0347 0.1720 0.322 Uiso 1 1 calc R
H34C H 0.0236 0.0324 0.2338 0.322 Uiso 1 1 calc R
C35 C 0.2992(6) 0.0395(5) 0.1372(4) 0.090(3) Uani 1 1 d .
H35A H 0.2579 0.0076 0.1426 0.108 Uiso 1 1 calc R
H35B H 0.3484 0.0206 0.1492 0.108 Uiso 1 1 calc R
C36 C 0.3044(8) 0.0567(7) 0.0792(5) 0.146(6) Uani 1 1 d .
H36A H 0.2535 0.0694 0.0662 0.219 Uiso 1 1 calc R
H36B H 0.3225 0.0196 0.0588 0.219 Uiso 1 1 calc R
H36C H 0.3405 0.0922 0.0746 0.219 Uiso 1 1 calc R
P4 P 0.20962(13) 0.24366(11) 0.16199(9) 0.0549(6) Uani 1 1 d .
O41 O 0.2884(4) 0.2564(4) 0.1306(2) 0.086(2) Uani 1 1 d .
O42 O 0.1584(3) 0.1961(3) 0.1269(2) 0.0790(18) Uani 1 1 d .
O43 O 0.1622(5) 0.3094(4) 0.1573(3) 0.110(3) Uani 1 1 d .
C41 C 0.3013(7) 0.2802(8) 0.0765(4) 0.151(6) Uani 1 1 d .
H41A H 0.2913 0.2450 0.0509 0.181 Uiso 1 1 calc R
H41B H 0.2633 0.3144 0.0691 0.181 Uiso 1 1 calc R
C42 C 0.3734(7) 0.3040(10) 0.0667(5) 0.225(10) Uani 1 1 d .
H42A H 0.3856 0.3370 0.0931 0.337 Uiso 1 1 calc R
H42B H 0.3750 0.3226 0.0307 0.337 Uiso 1 1 calc R
H42C H 0.4112 0.2693 0.0692 0.337 Uiso 1 1 calc R
C43 C 0.1193(7) 0.2081(6) 0.0770(4) 0.113(4) Uani 1 1 d .
H43A H 0.1580 0.2132 0.0482 0.136 Uiso 1 1 calc R
H43B H 0.0902 0.2486 0.0798 0.136 Uiso 1 1 calc R
C44 C 0.0656(7) 0.1556(7) 0.0624(4) 0.139(5) Uani 1 1 d .
H44A H 0.0910 0.1143 0.0679 0.209 Uiso 1 1 calc R
H44B H 0.0509 0.1598 0.0248 0.209 Uiso 1 1 calc R
H44C H 0.0196 0.1581 0.0849 0.209 Uiso 1 1 calc R
C45 C 0.1457(15) 0.3583(8) 0.1554(10) 0.319(17) Uani 1 1 d .
H45A H 0.1595 0.3620 0.1171 0.383 Uiso 1 1 calc R
H45B H 0.1930 0.3730 0.1738 0.383 Uiso 1 1 calc R
C46 C 0.1146(10) 0.4146(7) 0.1567(7) 0.205(8) Uani 1 1 d .
H46A H 0.1309 0.4391 0.1253 0.307 Uiso 1 1 calc R
H46B H 0.1308 0.4370 0.1892 0.307 Uiso 1 1 calc R
H46C H 0.0584 0.4104 0.1566 0.307 Uiso 1 1 calc R
B1 B 0.2592(5) 0.2000(4) 0.6371(4) 0.059(2) Uani 1 1 d .
C11B C 0.3286(5) 0.1801(5) 0.5933(3) 0.064(3) Uani 1 1 d .
C12B C 0.3801(5) 0.2253(6) 0.5711(4) 0.085(3) Uani 1 1 d .
H12D H 0.3734 0.2692 0.5793 0.102 Uiso 1 1 calc R
C13B C 0.4429(7) 0.2065(9) 0.5363(5) 0.113(5) Uani 1 1 d .
H13C H 0.4772 0.2374 0.5220 0.135 Uiso 1 1 calc R
C14B C 0.4514(9) 0.1436(10) 0.5246(6) 0.123(7) Uani 1 1 d .
H14D H 0.4926 0.1314 0.5019 0.147 Uiso 1 1 calc R
C15B C 0.4030(8) 0.0955(8) 0.5440(5) 0.116(5) Uani 1 1 d .
H15C H 0.4109 0.0517 0.5356 0.140 Uiso 1 1 calc R
C16B C 0.3411(6) 0.1160(6) 0.5771(4) 0.096(3) Uani 1 1 d .
H16D H 0.3057 0.0846 0.5891 0.116 Uiso 1 1 calc R
C21B C 0.2848(6) 0.1790(5) 0.6985(4) 0.063(3) Uani 1 1 d .
C22B C 0.2429(4) 0.2016(4) 0.7439(4) 0.072(2) Uani 1 1 d .
H22D H 0.1999 0.2286 0.7380 0.086 Uiso 1 1 calc R
C23B C 0.2623(7) 0.1856(5) 0.7978(4) 0.080(3) Uani 1 1 d .
H23C H 0.2318 0.2013 0.8264 0.097 Uiso 1 1 calc R
C24B C 0.3255(7) 0.1472(5) 0.8085(4) 0.079(3) Uani 1 1 d .
H24D H 0.3395 0.1369 0.8441 0.094 Uiso 1 1 calc R
C25B C 0.3676(6) 0.1245(5) 0.7655(4) 0.068(3) Uani 1 1 d .
H25C H 0.4111 0.0982 0.7718 0.082 Uiso 1 1 calc R
C26B C 0.3465(5) 0.1401(4) 0.7122(4) 0.059(3) Uani 1 1 d .
H26D H 0.3766 0.1227 0.6841 0.071 Uiso 1 1 calc R
C31B C 0.1781(5) 0.1624(4) 0.6196(4) 0.061(2) Uani 1 1 d .
C32B C 0.1261(5) 0.1351(4) 0.6549(4) 0.078(3) Uani 1 1 d .
H32D H 0.1375 0.1374 0.6920 0.094 Uiso 1 1 calc R
C33B C 0.0572(6) 0.1039(5) 0.6395(6) 0.103(4) Uani 1 1 d .
H33C H 0.0255 0.0848 0.6660 0.123 Uiso 1 1 calc R
C34B C 0.0361(7) 0.1013(7) 0.5872(7) 0.119(5) Uani 1 1 d .
H34D H -0.0111 0.0822 0.5766 0.143 Uiso 1 1 calc R
C35B C 0.0866(8) 0.1277(6) 0.5493(5) 0.111(4) Uani 1 1 d .
H35C H 0.0743 0.1252 0.5124 0.133 Uiso 1 1 calc R
C36B C 0.1546(7) 0.1578(6) 0.5651(5) 0.088(4) Uani 1 1 d .
H36D H 0.1866 0.1760 0.5383 0.105 Uiso 1 1 calc R
C41B C 0.2438(5) 0.2806(4) 0.6359(3) 0.068(2) Uani 1 1 d .
C42B C 0.2893(6) 0.3226(5) 0.6666(4) 0.093(3) Uani 1 1 d .
H42D H 0.3283 0.3047 0.6886 0.111 Uiso 1 1 calc R
C43B C 0.2804(8) 0.3894(6) 0.6667(6) 0.132(5) Uani 1 1 d .
H43C H 0.3120 0.4152 0.6889 0.158 Uiso 1 1 calc R
C44B C 0.2250(10) 0.4177(6) 0.6339(7) 0.128(6) Uani 1 1 d .
H44D H 0.2192 0.4628 0.6328 0.154 Uiso 1 1 calc R
C45B C 0.1788(8) 0.3786(7) 0.6032(5) 0.121(5) Uani 1 1 d .
H45C H 0.1402 0.3968 0.5811 0.145 Uiso 1 1 calc R
C46B C 0.1888(6) 0.3113(5) 0.6045(4) 0.089(3) Uani 1 1 d .
H46D H 0.1563 0.2858 0.5827 0.107 Uiso 1 1 calc R
B2 B 0.1270(6) 0.3566(5) 0.9166(4) 0.053(3) Uani 1 1 d .
C51B C 0.0887(4) 0.3667(3) 0.8556(3) 0.0458(19) Uani 1 1 d .
C52B C 0.0188(5) 0.3988(4) 0.8448(4) 0.062(2) Uani 1 1 d .
H52B H -0.0094 0.4154 0.8741 0.075 Uiso 1 1 calc R
C53B C -0.0114(5) 0.4075(5) 0.7933(4) 0.074(3) Uani 1 1 d .
H53B H -0.0593 0.4285 0.7885 0.089 Uiso 1 1 calc R
C54B C 0.0292(4) 0.3854(4) 0.7493(5) 0.069(2) Uani 1 1 d .
H54B H 0.0107 0.3934 0.7143 0.083 Uiso 1 1 calc R
C55B C 0.0975(5) 0.3511(3) 0.7569(4) 0.062(2) Uani 1 1 d .
H55B H 0.1242 0.3341 0.7270 0.075 Uiso 1 1 calc R
C56B C 0.1261(5) 0.3420(4) 0.8084(3) 0.055(2) Uani 1 1 d .
H56B H 0.1724 0.3185 0.8126 0.066 Uiso 1 1 calc R
C61B C 0.1527(5) 0.2796(4) 0.9221(3) 0.051(2) Uani 1 1 d .
C62B C 0.2240(5) 0.2579(4) 0.9407(3) 0.066(2) Uani 1 1 d .
H62B H 0.2624 0.2884 0.9495 0.079 Uiso 1 1 calc R
C63B C 0.2414(7) 0.1912(6) 0.9471(4) 0.088(3) Uani 1 1 d .
H63B H 0.2902 0.1782 0.9603 0.105 Uiso 1 1 calc R
C64B C 0.1862(9) 0.1455(6) 0.9337(5) 0.100(5) Uani 1 1 d .
H64B H 0.1970 0.1013 0.9378 0.120 Uiso 1 1 calc R
C65B C 0.1159(8) 0.1652(5) 0.9144(4) 0.091(4) Uani 1 1 d .
H65B H 0.0777 0.1346 0.9055 0.110 Uiso 1 1 calc R
C66B C 0.1010(6) 0.2306(4) 0.9080(4) 0.071(3) Uani 1 1 d .
H66B H 0.0529 0.2427 0.8931 0.085 Uiso 1 1 calc R
C71B C 0.0628(5) 0.3760(4) 0.9639(3) 0.061(2) Uani 1 1 d .
C72B C 0.0233(5) 0.3315(4) 0.9965(4) 0.065(2) Uani 1 1 d .
H72B H 0.0325 0.2873 0.9908 0.078 Uiso 1 1 calc R
C73B C -0.0292(6) 0.3493(6) 1.0369(4) 0.091(4) Uani 1 1 d .
H73B H -0.0507 0.3174 1.0594 0.109 Uiso 1 1 calc R
C74B C -0.0492(7) 0.4111(7) 1.0439(5) 0.106(4) Uani 1 1 d .
H74B H -0.0871 0.4226 1.0694 0.127 Uiso 1 1 calc R
C75B C -0.0122(8) 0.4587(6) 1.0124(5) 0.123(5) Uani 1 1 d .
H75B H -0.0233 0.5026 1.0179 0.148 Uiso 1 1 calc R
C76B C 0.0401(7) 0.4402(5) 0.9735(4) 0.099(4) Uani 1 1 d .
H76B H 0.0623 0.4726 0.9518 0.119 Uiso 1 1 calc R
C81B C 0.2051(6) 0.4030(4) 0.9237(4) 0.068(3) Uani 1 1 d .
C82B C 0.2585(6) 0.4154(5) 0.8841(4) 0.080(3) Uani 1 1 d .
H82B H 0.2496 0.3969 0.8500 0.096 Uiso 1 1 calc R
C83B C 0.3259(7) 0.4537(6) 0.8900(6) 0.103(4) Uani 1 1 d .
H83B H 0.3585 0.4621 0.8603 0.124 Uiso 1 1 calc R
C84B C 0.3422(8) 0.4777(7) 0.9391(8) 0.140(6) Uani 1 1 d .
H84B H 0.3881 0.5014 0.9446 0.168 Uiso 1 1 calc R
C85B C 0.2927(11) 0.4680(8) 0.9801(7) 0.186(8) Uani 1 1 d .
H85B H 0.3033 0.4865 1.0140 0.224 Uiso 1 1 calc R
C86B C 0.2263(8) 0.4310(6) 0.9736(5) 0.132(5) Uani 1 1 d .
H86B H 0.1939 0.4243 1.0036 0.159 Uiso 1 1 calc R

loop_
_atom_site_aniso_label
_atom_site_aniso_U_11
_atom_site_aniso_U_22
_atom_site_aniso_U_33
_atom_site_aniso_U_23
_atom_site_aniso_U_13
_atom_site_aniso_U_12
Os 0.04610(14) 0.03742(12) 0.03940(13) 0.0016(2) -0.0011(2) 0.00088(13)
N1 0.068(4) 0.029(3) 0.047(4) -0.004(3) -0.010(3) -0.004(3)
N2 0.047(3) 0.045(3) 0.066(6) -0.002(4) 0.016(3) -0.012(3)
C1 0.069(5) 0.040(4) 0.053(5) -0.004(5) -0.009(6) -0.013(3)
N3 0.049(3) 0.040(3) 0.053(5) 0.003(2) 0.009(3) -0.008(3)
N4 0.086(4) 0.041(4) 0.097(7) -0.013(5) 0.025(5) -0.007(3)
C2 0.050(5) 0.069(6) 0.113(8) -0.007(5) 0.017(4) -0.001(4)
C4 0.068(7) 0.071(7) 0.131(11) -0.035(8) 0.010(7) -0.031(6)
N5 0.117(7) 0.092(7) 0.103(8) -0.031(6) 0.007(6) 0.001(6)
N6 0.131(8) 0.061(6) 0.272(15) -0.042(7) 0.058(8) -0.031(6)
P1 0.0511(12) 0.0523(13) 0.0603(14) 0.0030(12) 0.0067(10) 0.0021(11)
O11 0.047(3) 0.098(5) 0.087(5) 0.026(4) 0.016(3) -0.007(3)
O12 0.090(4) 0.067(4) 0.093(5) -0.021(4) 0.022(4) 0.008(4)
O13 0.034(3) 0.082(4) 0.082(5) -0.002(3) 0.004(2) 0.006(3)
C11 0.55(4) 0.47(4) 0.144(16) 0.14(2) -0.09(2) -0.44(4)
C12 0.148(11) 0.157(13) 0.140(12) 0.062(11) 0.035(9) -0.037(10)
C13 0.130(10) 0.082(8) 0.120(10) -0.020(8) 0.054(8) -0.007(7)
C14 0.120(10) 0.083(9) 0.151(12) -0.046(8) 0.027(8) 0.009(7)
C15 0.049(5) 0.143(10) 0.198(15) -0.061(10) -0.032(7) 0.012(6)
C16 0.065(7) 0.188(14) 0.175(13) -0.080(12) -0.023(7) 0.026(8)
P2 0.0585(14) 0.0607(14) 0.0460(13) 0.0089(11) -0.0043(10) -0.0093(10)
O21 0.159(7) 0.083(5) 0.043(4) -0.011(3) 0.014(5) -0.003(5)
O22 0.112(5) 0.085(4) 0.066(4) 0.040(3) -0.013(4) -0.004(4)
O23 0.060(4) 0.132(6) 0.064(4) 0.020(4) -0.012(3) -0.014(4)
C21 0.27(2) 0.115(10) 0.094(10) -0.014(8) 0.037(13) 0.043(14)
C22 0.37(3) 0.170(14) 0.081(9) -0.022(10) 0.003(15) 0.052(19)
C23 0.40(3) 0.126(12) 0.201(17) 0.096(12) 0.14(2) 0.073(17)
C24 0.175(13) 0.095(8) 0.105(9) 0.046(7) 0.034(9) 0.014(9)
C25 0.094(10) 0.41(3) 0.084(10) -0.002(15) -0.034(8) -0.045(14)
C26 0.128(12) 0.30(2) 0.131(13) -0.071(13) -0.004(10) -0.096(14)
P3 0.0485(11) 0.0432(10) 0.0601(13) -0.0043(9) -0.0072(10) -0.0027(10)
O31 0.059(3) 0.036(3) 0.073(5) 0.001(3) -0.010(3) 0.004(2)
O32 0.062(4) 0.052(4) 0.145(7) -0.019(4) -0.025(4) -0.006(3)
O33 0.085(4) 0.064(4) 0.055(4) -0.015(3) -0.002(3) 0.018(3)
C31 0.104(7) 0.043(5) 0.148(12) 0.010(6) -0.027(7) 0.002(5)
C32 0.107(9) 0.051(6) 0.140(11) 0.013(6) -0.016(7) 0.012(6)
C33 0.112(11) 0.169(15) 0.219(18) -0.080(13) -0.050(11) -0.010(11)
C34 0.107(10) 0.097(10) 0.44(3) 0.055(14) -0.122(15) -0.021(8)
C35 0.099(8) 0.084(7) 0.087(9) -0.031(7) -0.003(6) 0.006(6)
C36 0.148(12) 0.209(16) 0.081(10) -0.061(10) -0.011(8) 0.026(11)
P4 0.0602(14) 0.0615(14) 0.0429(13) 0.0079(11) -0.0041(11) 0.0046(11)
O41 0.069(4) 0.145(6) 0.043(4) 0.031(4) 0.005(3) -0.009(4)
O42 0.088(4) 0.093(5) 0.056(4) 0.012(4) -0.030(3) -0.011(4)
O43 0.160(7) 0.079(5) 0.092(5) 0.023(4) -0.029(5) 0.051(5)
C41 0.108(10) 0.276(19) 0.069(8) 0.053(10) 0.005(7) -0.031(11)
C42 0.084(9) 0.45(3) 0.145(14) 0.145(17) 0.009(8) -0.066(14)
C43 0.135(9) 0.135(10) 0.069(8) 0.004(8) -0.045(7) -0.008(9)
C44 0.131(10) 0.200(14) 0.086(9) -0.015(9) -0.042(8) -0.070(10)
C45 0.50(4) 0.112(14) 0.35(3) 0.019(17) -0.06(3) 0.19(2)
C46 0.223(19) 0.109(12) 0.28(2) 0.034(14) -0.019(17) 0.034(13)
B1 0.055(5) 0.065(6) 0.058(6) -0.005(5) 0.002(5) -0.002(6)
C11B 0.059(6) 0.101(8) 0.033(5) 0.005(5) -0.004(4) -0.003(5)
C12B 0.062(6) 0.121(9) 0.072(7) 0.020(7) -0.004(5) -0.013(6)
C13B 0.070(8) 0.198(16) 0.070(9) 0.020(11) 0.006(6) -0.006(11)
C14B 0.073(10) 0.23(2) 0.063(9) 0.001(13) 0.005(7) 0.014(13)
C15B 0.119(12) 0.156(14) 0.075(9) -0.028(9) 0.009(8) 0.038(11)
C16B 0.096(8) 0.109(10) 0.085(9) -0.018(8) 0.006(6) 0.004(7)
C21B 0.070(7) 0.064(6) 0.055(6) -0.011(5) 0.008(5) -0.007(5)
C22B 0.082(5) 0.070(5) 0.064(7) -0.002(6) -0.005(7) 0.022(4)
C23B 0.112(9) 0.074(6) 0.055(6) 0.000(5) 0.006(6) 0.016(7)
C24B 0.113(10) 0.066(7) 0.057(7) 0.009(6) -0.019(7) 0.004(7)
C25B 0.070(6) 0.072(6) 0.063(9) -0.002(5) -0.015(5) 0.010(5)
C26B 0.057(6) 0.058(6) 0.062(8) -0.011(5) -0.004(5) 0.005(5)
C31B 0.062(6) 0.067(6) 0.055(6) -0.009(5) 0.009(5) 0.003(5)
C32B 0.071(7) 0.064(6) 0.100(8) 0.002(6) -0.004(6) -0.007(5)
C33B 0.074(8) 0.082(8) 0.153(13) 0.001(8) 0.015(8) -0.014(6)
C34B 0.069(8) 0.140(12) 0.149(14) -0.068(11) -0.003(9) -0.023(7)
C35B 0.103(10) 0.138(12) 0.091(10) -0.047(9) -0.023(8) 0.001(8)
C36B 0.079(9) 0.108(10) 0.077(9) -0.016(7) 0.006(7) -0.014(7)
C41B 0.068(6) 0.076(6) 0.061(5) 0.012(5) 0.004(5) -0.013(6)
C42B 0.079(7) 0.075(7) 0.124(9) 0.010(7) -0.024(6) -0.002(6)
C43B 0.133(12) 0.080(9) 0.183(15) 0.005(9) -0.029(10) -0.028(8)
C44B 0.172(17) 0.046(7) 0.166(15) 0.024(8) 0.023(12) -0.020(9)
C45B 0.134(12) 0.107(12) 0.121(12) 0.052(10) -0.002(9) 0.013(10)
C46B 0.112(9) 0.082(8) 0.073(8) 0.013(6) 0.002(6) 0.002(7)
B2 0.059(6) 0.051(6) 0.049(6) -0.005(5) -0.009(5) 0.006(5)
C51B 0.054(5) 0.037(4) 0.046(5) 0.008(4) 0.002(4) 0.005(4)
C52B 0.058(5) 0.059(6) 0.071(7) 0.005(5) 0.007(5) 0.004(4)
C53B 0.056(6) 0.089(8) 0.076(8) 0.003(6) -0.012(5) 0.002(5)
C54B 0.076(5) 0.067(5) 0.063(6) 0.017(8) -0.035(8) -0.008(4)
C55B 0.077(5) 0.056(5) 0.053(6) -0.010(5) 0.003(6) 0.008(4)
C56B 0.062(5) 0.050(5) 0.053(6) 0.002(4) -0.013(4) 0.008(4)
C61B 0.063(5) 0.051(6) 0.039(5) 0.002(4) -0.001(4) 0.009(5)
C62B 0.077(6) 0.082(6) 0.039(5) 0.002(4) 0.006(4) 0.013(5)
C63B 0.101(8) 0.107(9) 0.056(6) 0.014(6) -0.003(6) 0.055(7)
C64B 0.154(14) 0.071(8) 0.074(9) 0.025(7) 0.021(9) 0.044(9)
C65B 0.146(12) 0.048(7) 0.081(9) 0.005(6) 0.008(8) -0.002(7)
C66B 0.084(7) 0.068(7) 0.060(6) 0.007(5) -0.008(5) 0.007(5)
C71B 0.072(6) 0.065(6) 0.046(6) 0.001(5) -0.004(4) 0.006(5)
C72B 0.057(5) 0.076(6) 0.061(6) -0.001(5) -0.006(5) 0.017(5)
C73B 0.073(7) 0.125(10) 0.075(8) 0.025(7) 0.021(6) 0.031(7)
C74B 0.124(11) 0.121(11) 0.072(9) -0.016(8) 0.008(7) 0.058(9)
C75B 0.188(14) 0.078(8) 0.104(11) 0.003(8) 0.039(9) 0.050(9)
C76B 0.145(10) 0.074(8) 0.077(8) 0.001(6) 0.022(7) 0.026(7)
C81B 0.091(7) 0.062(6) 0.051(6) 0.002(5) -0.019(5) -0.009(5)
C82B 0.076(7) 0.086(7) 0.078(7) -0.009(5) -0.004(7) -0.005(6)
C83B 0.095(9) 0.093(9) 0.122(12) 0.015(8) -0.006(8) -0.023(7)
C84B 0.113(11) 0.138(12) 0.170(18) 0.002(12) -0.039(11) -0.065(9)
C85B 0.23(2) 0.210(17) 0.117(14) -0.039(12) -0.030(12) -0.143(15)
C86B 0.159(12) 0.159(12) 0.079(9) -0.019(8) 0.007(8) -0.078(10)

loop_
_atom_type_symbol
_atom_type_description
_atom_type_scat_dispersion_real
_atom_type_scat_dispersion_imag
_atom_type_scat_source
C C 0.0033 0.0016 'International Tables Vol C Tables 4.2.6.8 and 6.1.1.4'
H H 0.0000 0.0000 'International Tables Vol C Tables 4.2.6.8 and 6.1.1.4'
B B 0.0013 0.0007 'International Tables Vol C Tables 4.2.6.8 and 6.1.1.4'
N N 0.0061 0.0033 'International Tables Vol C Tables 4.2.6.8 and 6.1.1.4'
O O 0.0106 0.0060 'International Tables Vol C Tables 4.2.6.8 and 6.1.1.4'
P P 0.1023 0.0942 'International Tables Vol C Tables 4.2.6.8 and 6.1.1.4'
Os Os -1.2165 7.6030 'International Tables Vol C Tables 4.2.6.8 and 6.1.1.4'

loop_
_geom_angle_atom_site_label_1
_geom_angle_atom_site_label_2
_geom_angle_atom_site_label_3
_geom_angle
N3 Os N1 75.7(2)
N3 Os P1 94.07(16)
N1 Os P1 169.81(15)
N3 Os P3 166.99(16)
N1 Os P3 91.28(14)
P1 Os P3 98.90(8)
N3 Os P2 85.57(15)
N1 Os P2 87.72(16)
P1 Os P2 91.68(8)
P3 Os P2 95.02(7)
N3 Os P4 85.84(15)
N1 Os P4 87.64(16)
P1 Os P4 91.53(8)
P3 Os P4 92.77(8)
P2 Os P4 171.02(7)
N2 N1 Os 112.0(4)
C1 N2 N1 116.2(5)
C1 N2 C2 124.7(6)
N1 N2 C2 119.0(6)
N3 C1 N4 126.9(7)
N3 C1 N2 118.5(6)
N4 C1 N2 114.6(7)
C1 N3 Os 117.5(5)
C4 N4 C1 123.0(9)
N4 C4 N5 123.9(9)
N4 C4 N6 118.4(11)
N5 C4 N6 117.6(11)
O11 P1 O12 102.2(4)
O11 P1 O13 104.5(3)
O12 P1 O13 104.7(3)
O11 P1 Os 119.6(2)
O12 P1 Os 108.4(2)
O13 P1 Os 115.7(2)
C11 O11 P1 132.4(11)
C13 O12 P1 130.2(7)
C15 O13 P1 125.8(6)
O11 C11 C12 128.3(19)
O12 C13 C14 112.8(9)
O13 C15 C16 112.3(9)
O22 P2 O23 105.9(4)
O22 P2 O21 103.3(4)
O23 P2 O21 104.8(4)
O22 P2 Os 120.1(2)
O23 P2 Os 109.3(2)
O21 P2 Os 112.2(3)
C21 O21 P2 129.7(7)
C23 O22 P2 135.4(11)
C25 O23 P2 128.8(8)
C22 C21 O21 117.9(13)
O22 C23 C24 126.3(19)
C26 C25 O23 122.2(14)
O31 P3 O33 105.9(3)
O31 P3 O32 99.3(3)
O33 P3 O32 105.0(3)
O31 P3 Os 112.20(19)
O33 P3 Os 107.7(2)
O32 P3 Os 125.1(2)
C31 O31 P3 127.6(5)
C33 O32 P3 126.4(9)
C35 O33 P3 128.3(6)
O31 C31 C32 111.9(8)
O32 C33 C34 115.5(14)
O33 C35 C36 109.2(9)
O42 P4 O41 108.1(4)
O42 P4 O43 101.9(4)
O41 P4 O43 105.1(4)
O42 P4 Os 116.9(2)
O41 P4 Os 107.9(2)
O43 P4 Os 116.0(3)
C41 O41 P4 129.9(7)
C43 O42 P4 129.1(7)
C45 O43 P4 164.6(17)
C42 C41 O41 115.4(10)
O42 C43 C44 112.4(10)
O43 C45 C46 170(3)
C21B B1 C31B 110.1(7)
C21B B1 C11B 110.1(7)
C31B B1 C11B 108.6(7)
C21B B1 C41B 108.6(7)
C31B B1 C41B 109.2(7)
C11B B1 C41B 110.3(7)
C12B C11B C16B 115.0(9)
C12B C11B B1 122.9(9)
C16B C11B B1 122.1(9)
C11B C12B C13B 122.0(12)
C14B C13B C12B 118.3(15)
C13B C14B C15B 123.9(16)
C14B C15B C16B 116.1(14)
C11B C16B C15B 124.6(12)
C26B C21B C22B 112.9(9)
C26B C21B B1 126.2(9)
C22B C21B B1 120.8(9)
C23B C22B C21B 123.5(8)
C24B C23B C22B 120.3(10)
C25B C24B C23B 117.9(11)
C24B C25B C26B 120.9(10)
C21B C26B C25B 124.4(9)
C32B C31B C36B 113.2(9)
C32B C31B B1 125.2(9)
C36B C31B B1 121.6(9)
C31B C32B C33B 124.6(11)
C34B C33B C32B 120.6(12)
C33B C34B C35B 117.6(12)
C36B C35B C34B 121.1(12)
C35B C36B C31B 122.9(11)
C46B C41B C42B 113.8(9)
C46B C41B B1 124.9(9)
C42B C41B B1 121.2(8)
C43B C42B C41B 124.0(10)
C44B C43B C42B 119.7(12)
C45B C44B C43B 118.5(12)
C44B C45B C46B 120.3(13)
C41B C46B C45B 123.6(11)
C61B B2 C51B 107.7(6)
C61B B2 C71B 110.6(7)
C51B B2 C71B 110.3(7)
C61B B2 C81B 109.3(7)
C51B B2 C81B 110.2(7)
C71B B2 C81B 108.8(7)
C52B C51B C56B 113.6(7)
C52B C51B B2 125.2(7)
C56B C51B B2 121.3(7)
C53B C52B C51B 124.0(8)
C54B C53B C52B 119.6(9)
C53B C54B C55B 119.8(10)
C56B C55B C54B 119.8(10)
C55B C56B C51B 123.1(7)
C62B C61B C66B 114.4(8)
C62B C61B B2 125.2(8)
C66B C61B B2 120.5(7)
C61B C62B C63B 122.6(10)
C64B C63B C62B 119.6(10)
C65B C64B C63B 119.4(11)
C64B C65B C66B 119.7(12)
C65B C66B C61B 124.3(10)
C72B C71B C76B 113.0(8)
C72B C71B B2 124.7(8)
C76B C71B B2 122.2(9)
C73B C72B C71B 123.5(10)
C74B C73B C72B 120.7(12)
C73B C74B C75B 118.8(11)
C76B C75B C74B 119.3(11)
C75B C76B C71B 124.4(11)
C82B C81B C86B 112.0(10)
C82B C81B B2 125.2(9)
C86B C81B B2 122.6(9)
C81B C82B C83B 125.8(10)
C84B C83B C82B 118.2(13)
C85B C84B C83B 119.8(14)
C84B C85B C86B 121.2(14)
C85B C86B C81B 122.8(12)

loop_
_geom_bond_atom_site_label_1
_geom_bond_atom_site_label_2
_geom_bond_distance
Os N3 2.113(5)
Os N1 2.162(5)
Os P1 2.249(2)
Os P3 2.2710(18)
Os P2 2.327(2)
Os P4 2.337(2)
N1 N2 1.428(7)
N2 C1 1.371(9)
N2 C2 1.436(8)
C1 N3 1.300(8)
C1 N4 1.346(8)
N4 C4 1.291(11)
C4 N5 1.357(12)
C4 N6 1.364(12)
P1 O11 1.573(6)
P1 O12 1.588(6)
P1 O13 1.589(5)
O11 C11 1.177(14)
O12 C13 1.349(10)
O13 C15 1.411(9)
C11 C12 1.410(17)
C13 C14 1.464(12)
C15 C16 1.466(13)
P2 O22 1.568(6)
P2 O23 1.580(6)
P2 O21 1.594(7)
O21 C21 1.383(12)
O22 C23 1.260(15)
O23 C25 1.404(12)
C21 C22 1.343(15)
C23 C24 1.389(16)
C25 C26 1.266(16)
P3 O31 1.582(5)
P3 O33 1.582(6)
P3 O32 1.584(6)
O31 C31 1.423(9)
O32 C33 1.366(13)
O33 C35 1.442(9)
C31 C32 1.449(11)
C33 C34 1.420(17)
C35 C36 1.465(13)
P4 O42 1.565(6)
P4 O41 1.569(6)
P4 O43 1.574(7)
O41 C41 1.431(11)
O42 C43 1.412(10)
O43 C45 1.042(13)
C41 C42 1.343(14)
C43 C44 1.456(13)
C45 C46 1.270(16)
B1 C21B 1.624(12)
B1 C31B 1.639(12)
B1 C11B 1.647(12)
B1 C41B 1.672(12)
C11B C12B 1.387(12)
C11B C16B 1.387(13)
C12B C13B 1.422(15)
C13B C14B 1.328(18)
C14B C15B 1.370(18)
C15B C16B 1.394(14)
C21B C26B 1.363(11)
C21B C22B 1.401(11)
C22B C23B 1.399(11)
C23B C24B 1.359(13)
C24B C25B 1.354(12)
C25B C26B 1.392(12)
C31B C32B 1.359(12)
C31B C36B 1.397(13)
C32B C33B 1.388(13)
C33B C34B 1.333(15)
C34B C35B 1.377(16)
C35B C36B 1.367(14)
C41B C46B 1.366(11)
C41B C42B 1.382(12)
C42B C43B 1.376(14)
C43B C44B 1.368(17)
C44B C45B 1.351(16)
C45B C46B 1.389(15)
B2 C61B 1.641(12)
B2 C51B 1.643(11)
B2 C71B 1.644(12)
B2 C81B 1.645(13)
C51B C52B 1.386(10)
C51B C56B 1.414(10)
C52B C53B 1.374(12)
C53B C54B 1.357(12)
C54B C55B 1.371(10)
C55B C56B 1.366(11)
C61B C62B 1.371(10)
C61B C66B 1.381(11)
C62B C63B 1.408(12)
C63B C64B 1.366(15)
C64B C65B 1.349(16)
C65B C66B 1.373(12)
C71B C72B 1.386(11)
C71B C76B 1.389(12)
C72B C73B 1.383(12)
C73B C74B 1.323(14)
C74B C75B 1.394(15)
C75B C76B 1.359(14)
C81B C82B 1.353(12)
C81B C86B 1.399(13)
C82B C83B 1.397(13)
C83B C84B 1.329(16)
C84B C85B 1.328(19)
C85B C86B 1.369(16)
